data_2225763
loop_
_publ_author_name
'Duque, J.'
'Est\'evez, O.'
'Jancik, V.'
'Yee-Madeira, H.'

_publ_section_title
;
 Redetermination of 1-cyclohexyl-3-(2-furoyl)thiourea
;
_journal_coeditor_code BQ2204
_journal_issue 5
_journal_name_full 'Acta Crystallographica Section E'
_journal_page_first o1106
_journal_paper_doi 10.1107/S1600536810013693
_journal_volume 66
_journal_year 2010
_chemical_formula_iupac 'C12 H16 N2 O2 S'
_chemical_formula_moiety 'C12 H16 N2 O2 S'
_chemical_formula_sum 'C12 H16 N2 O2 S'
_chemical_formula_weight 252.33
_chemical_name_systematic
;
1-cyclohexyl-3-(2-furoyl)thiourea
;
_space_group_IT_number 61
_symmetry_cell_setting orthorhombic
_symmetry_space_group_name_Hall '-P 2ac 2ab'
_symmetry_space_group_name_H-M 'P b c a'
_atom_sites_solution_hydrogens geom
_atom_sites_solution_primary direct
_atom_sites_solution_secondary difmap
_audit_creation_method 'WinGX routine CIF_UPDATE'
_cell_angle_alpha 90
_cell_angle_beta 90
_cell_angle_gamma 90
_cell_formula_units_Z 8
_cell_length_a 7.2667(5)
_cell_length_b 10.2058(7)
_cell_length_c 34.239(3)
_cell_measurement_reflns_used 9926
_cell_measurement_temperature 100(2)
_cell_measurement_theta_max 25.05
_cell_measurement_theta_min 2.87
_cell_volume 2539.2(3)
_computing_cell_refinement 'SAINT (Bruker, 2007)'
_computing_data_collection 'APEX2 (Bruker, 2007)'
_computing_data_reduction 'SAINT (Bruker, 2007)'
_computing_molecular_graphics
;ORTEP-3 for Windows (Farrugia, 1997) and
<i>Mercury</i> (Macrae <i>et al.</i>,  2008)
;
_computing_publication_material 'WinGX (Farrugia, 1999)'
_computing_structure_refinement 'SHELXL97 (Sheldrick, 2008)'
_computing_structure_solution 'SHELXS97 (Sheldrick, 2008)'
_diffrn_ambient_temperature 100(2)
_diffrn_detector_area_resol_mean 8.333
_diffrn_measured_fraction_theta_full 0.992
_diffrn_measured_fraction_theta_max 0.992
_diffrn_measurement_device_type 'Bruker APEXII CCD'
_diffrn_measurement_method '\f and \w scans'
_diffrn_radiation_monochromator graphite
_diffrn_radiation_source 'fine-focus sealed tube'
_diffrn_radiation_type MoK\a
_diffrn_radiation_wavelength 0.71073
_diffrn_reflns_av_R_equivalents 0.0194
_diffrn_reflns_av_sigmaI/netI 0.0076
_diffrn_reflns_limit_h_max 8
_diffrn_reflns_limit_h_min -8
_diffrn_reflns_limit_k_max 12
_diffrn_reflns_limit_k_min -12
_diffrn_reflns_limit_l_max 40
_diffrn_reflns_limit_l_min -40
_diffrn_reflns_number 30412
_diffrn_reflns_theta_full 25.04
_diffrn_reflns_theta_max 25.04
_diffrn_reflns_theta_min 2.38
_exptl_absorpt_coefficient_mu 0.247
_exptl_absorpt_correction_T_max 0.9460
_exptl_absorpt_correction_T_min 0.9137
_exptl_absorpt_correction_type multi-scan
_exptl_absorpt_process_details '(SADABS; Sheldrick, 2008)'
_exptl_crystal_colour colourless
_exptl_crystal_density_diffrn 1.32
_exptl_crystal_density_method 'not measured'
_exptl_crystal_description prism
_exptl_crystal_F_000 1072
_exptl_crystal_size_max 0.37
_exptl_crystal_size_mid 0.34
_exptl_crystal_size_min 0.23
_refine_diff_density_max 0.254
_refine_diff_density_min -0.218
_refine_ls_extinction_method none
_refine_ls_goodness_of_fit_ref 1.202
_refine_ls_hydrogen_treatment mixed
_refine_ls_matrix_type full
_refine_ls_number_parameters 160
_refine_ls_number_reflns 2232
_refine_ls_number_restraints 0
_refine_ls_restrained_S_all 1.202
_refine_ls_R_factor_gt 0.0329
_refine_ls_shift/su_max 0.001
_refine_ls_structure_factor_coef Fsqd
_refine_ls_weighting_details 'calc w=1/[\s^2^(Fo^2^)+(0.0145P)^2^+2.5358P] where P=(Fo^2^+2Fc^2^)/3'
_refine_ls_weighting_scheme calc
_refine_ls_wR_factor_ref 0.0718
_reflns_number_gt 2175
_reflns_number_total 2232
_reflns_threshold_expression I>2sigma(I)
_cod_data_source_file bq2204.cif
_cod_data_source_block I
_cod_depositor_comments
;
The following automatic conversions were performed:
'_symmetry_cell_setting' value 'Orthorhombic' changed to 'orthorhombic'
according to '/home/saulius/struct/CIF-dictionaries/cif_core.dic'
dictionary named 'cif_core.dic' version 2.4.1 from 2010-06-29.

Automatic conversion script
Id: cif_fix_enum 1527 2010-12-29 10:47:43Z saulius 
;
_cod_original_cell_volume 2539.3(3)
_cod_database_code 2225763
_cod_database_fobs_code 2225763

loop_
_symmetry_equiv_pos_as_xyz
'x, y, z'
'-x+1/2, -y, z+1/2'
'-x, y+1/2, -z+1/2'
'x+1/2, -y+1/2, -z'
'-x, -y, -z'
'x-1/2, y, -z-1/2'
'x, -y-1/2, z-1/2'
'-x-1/2, y-1/2, z'

loop_
_atom_site_type_symbol
_atom_site_label
_atom_site_fract_x
_atom_site_fract_y
_atom_site_fract_z
_atom_site_U_iso_or_equiv
_atom_site_adp_type
_atom_site_calc_flag
_atom_site_refinement_flags
_atom_site_occupancy
_atom_site_disorder_assembly
_atom_site_disorder_group
S S1 0.02582(6) 0.83305(4) 0.380695(12) 0.01791(12) Uani d . 1 . .
O O1 0.23646(16) 0.91176(11) 0.51723(3) 0.0176(3) Uani d . 1 . .
O O2 0.20639(16) 1.18582(10) 0.45356(3) 0.0175(3) Uani d . 1 . .
N N1 0.15353(19) 0.96757(14) 0.44114(4) 0.0150(3) Uani d . 1 . .
N N2 0.0950(2) 1.08928(14) 0.38546(4) 0.0166(3) Uani d . 1 . .
C C1 0.2661(2) 1.03689(15) 0.50384(5) 0.0145(3) Uani d . 1 . .
C C2 0.3595(2) 1.10760(16) 0.53071(5) 0.0179(4) Uani d . 1 . .
H H2A 0.3978 1.1963 0.5284 0.022 Uiso calc R 1 . .
C C3 0.3890(2) 1.02359(17) 0.56302(5) 0.0188(4) Uani d . 1 . .
H H3A 0.4499 1.0451 0.5867 0.023 Uiso calc R 1 . .
C C4 0.3138(2) 0.90723(17) 0.55358(5) 0.0194(4) Uani d . 1 . .
H H4A 0.3145 0.8321 0.57 0.023 Uiso calc R 1 . .
C C5 0.2064(2) 1.07079(15) 0.46440(5) 0.0142(3) Uani d . 1 . .
C C6 0.0933(2) 0.97236(16) 0.40230(5) 0.0149(3) Uani d . 1 . .
C C7 0.0241(2) 1.11541(16) 0.34625(5) 0.0158(3) Uani d . 1 . .
H H7A -0.0859 1.0584 0.3418 0.019 Uiso calc R 1 . .
C C8 0.1656(2) 1.08560(17) 0.31451(5) 0.0195(4) Uani d . 1 . .
H H8A 0.2762 1.1408 0.3184 0.023 Uiso calc R 1 . .
H H8B 0.2035 0.9926 0.3162 0.023 Uiso calc R 1 . .
C C9 0.0824(3) 1.11309(17) 0.27440(5) 0.0213(4) Uani d . 1 . .
H H9A -0.023 1.0535 0.2699 0.026 Uiso calc R 1 . .
H H9B 0.1756 1.0956 0.254 0.026 Uiso calc R 1 . .
C C10 0.0172(2) 1.25554(18) 0.27119(5) 0.0223(4) Uani d . 1 . .
H H10A 0.1247 1.3149 0.2726 0.027 Uiso calc R 1 . .
H H10B -0.0434 1.269 0.2456 0.027 Uiso calc R 1 . .
C C11 -0.1176(2) 1.28941(17) 0.30388(5) 0.0218(4) Uani d . 1 . .
H H11A -0.2326 1.2389 0.3002 0.026 Uiso calc R 1 . .
H H11B -0.1486 1.3838 0.3025 0.026 Uiso calc R 1 . .
C C12 -0.0375(2) 1.25877(16) 0.34414(5) 0.0175(4) Uani d . 1 . .
H H12A -0.1316 1.2756 0.3644 0.021 Uiso calc R 1 . .
H H12B 0.0689 1.3168 0.3493 0.021 Uiso calc R 1 . .
H H1 0.167(3) 0.894(2) 0.4510(5) 0.021 Uiso d . 1 . .
H H2 0.139(3) 1.1503(19) 0.3985(6) 0.021 Uiso d . 1 . .

loop_
_atom_site_aniso_label
_atom_site_aniso_U_11
_atom_site_aniso_U_22
_atom_site_aniso_U_33
_atom_site_aniso_U_12
_atom_site_aniso_U_13
_atom_site_aniso_U_23
S1 0.0206(2) 0.0144(2) 0.0188(2) -0.00266(17) -0.00123(16) -0.00125(16)
O1 0.0224(6) 0.0128(6) 0.0175(5) -0.0014(5) -0.0014(5) 0.0024(5)
O2 0.0222(6) 0.0114(6) 0.0190(6) 0.0007(5) -0.0007(5) 0.0007(5)
N1 0.0179(7) 0.0112(7) 0.0159(7) 0.0005(6) -0.0013(6) 0.0024(6)
N2 0.0196(7) 0.0143(7) 0.0158(7) -0.0012(6) -0.0026(6) -0.0005(6)
C1 0.0139(8) 0.0112(8) 0.0185(8) 0.0022(6) 0.0037(7) 0.0011(6)
C2 0.0188(8) 0.0137(8) 0.0213(8) 0.0013(7) 0.0014(7) -0.0031(7)
C3 0.0172(8) 0.0234(9) 0.0159(8) 0.0036(7) -0.0010(7) -0.0028(7)
C4 0.0219(9) 0.0221(9) 0.0141(8) 0.0032(7) -0.0005(7) 0.0036(7)
C5 0.0101(8) 0.0145(8) 0.0179(8) 0.0013(6) 0.0026(6) -0.0013(6)
C6 0.0105(8) 0.0167(8) 0.0174(8) 0.0009(6) 0.0005(6) 0.0001(6)
C7 0.0157(8) 0.0159(8) 0.0159(8) -0.0002(7) -0.0018(7) -0.0002(6)
C8 0.0195(8) 0.0181(8) 0.0211(8) 0.0036(7) 0.0016(7) 0.0005(7)
C9 0.0236(9) 0.0216(9) 0.0187(8) 0.0011(7) 0.0032(7) -0.0021(7)
C10 0.0257(9) 0.0244(9) 0.0169(8) 0.0026(8) -0.0001(7) 0.0038(7)
C11 0.0251(9) 0.0207(8) 0.0196(8) 0.0057(7) -0.0019(7) 0.0019(7)
C12 0.0191(8) 0.0170(8) 0.0165(8) 0.0029(7) -0.0002(7) -0.0006(6)

loop_
_atom_type_symbol
_atom_type_description
_atom_type_scat_dispersion_real
_atom_type_scat_dispersion_imag
_atom_type_scat_source
C C 0.0033 0.0016 'International Tables Vol C Tables 4.2.6.8 and 6.1.1.4'
H H 0.0000 0.0000 'International Tables Vol C Tables 4.2.6.8 and 6.1.1.4'
N N 0.0061 0.0033 'International Tables Vol C Tables 4.2.6.8 and 6.1.1.4'
O O 0.0106 0.0060 'International Tables Vol C Tables 4.2.6.8 and 6.1.1.4'
S S 0.1246 0.1234 'International Tables Vol C Tables 4.2.6.8 and 6.1.1.4'

loop_
_geom_angle_atom_site_label_1
_geom_angle_atom_site_label_2
_geom_angle_atom_site_label_3
_geom_angle_site_symmetry_1
_geom_angle_site_symmetry_3
_geom_angle
_geom_angle_publ_flag
C4 O1 C1 . . 105.71(13) ?
C5 N1 C6 . . 127.62(14) ?
C5 N1 H1 . . 115.0(13) ?
C6 N1 H1 . . 117.2(13) ?
C6 N2 C7 . . 124.08(14) ?
C6 N2 H2 . . 116.5(13) ?
C7 N2 H2 . . 119.4(13) ?
C2 C1 O1 . . 110.36(14) ?
C2 C1 C5 . . 130.70(15) ?
O1 C1 C5 . . 118.84(13) ?
C1 C2 C3 . . 106.52(15) ?
C1 C2 H2A . . 126.7 ?
C3 C2 H2A . . 126.7 ?
C4 C3 C2 . . 106.57(15) ?
C4 C3 H3A . . 126.7 ?
C2 C3 H3A . . 126.7 ?
C3 C4 O1 . . 110.83(15) ?
C3 C4 H4A . . 124.6 ?
O1 C4 H4A . . 124.6 ?
O2 C5 N1 . . 123.74(15) ?
O2 C5 C1 . . 120.34(14) ?
N1 C5 C1 . . 115.92(14) ?
N2 C6 N1 . . 116.20(14) ?
N2 C6 S1 . . 125.06(12) ?
N1 C6 S1 . . 118.74(12) ?
N2 C7 C8 . . 112.33(13) ?
N2 C7 C12 . . 108.69(13) ?
C8 C7 C12 . . 110.71(13) ?
N2 C7 H7A . . 108.3 ?
C8 C7 H7A . . 108.3 ?
C12 C7 H7A . . 108.3 ?
C9 C8 C7 . . 109.70(14) ?
C9 C8 H8A . . 109.7 ?
C7 C8 H8A . . 109.7 ?
C9 C8 H8B . . 109.7 ?
C7 C8 H8B . . 109.7 ?
H8A C8 H8B . . 108.2 ?
C8 C9 C10 . . 111.18(14) ?
C8 C9 H9A . . 109.4 ?
C10 C9 H9A . . 109.4 ?
C8 C9 H9B . . 109.4 ?
C10 C9 H9B . . 109.4 ?
H9A C9 H9B . . 108 ?
C11 C10 C9 . . 111.13(14) ?
C11 C10 H10A . . 109.4 ?
C9 C10 H10A . . 109.4 ?
C11 C10 H10B . . 109.4 ?
C9 C10 H10B . . 109.4 ?
H10A C10 H10B . . 108 ?
C10 C11 C12 . . 111.76(14) ?
C10 C11 H11A . . 109.3 ?
C12 C11 H11A . . 109.3 ?
C10 C11 H11B . . 109.3 ?
C12 C11 H11B . . 109.3 ?
H11A C11 H11B . . 107.9 ?
C11 C12 C7 . . 110.44(13) ?
C11 C12 H12A . . 109.6 ?
C7 C12 H12A . . 109.6 ?
C11 C12 H12B . . 109.6 ?
C7 C12 H12B . . 109.6 ?
H12A C12 H12B . . 108.1 ?

loop_
_geom_bond_atom_site_label_1
_geom_bond_atom_site_label_2
_geom_bond_site_symmetry_2
_geom_bond_distance
_geom_bond_publ_flag
S1 C6 . 1.6760(16) ?
O1 C4 . 1.3665(19) ?
O1 C1 . 1.3739(19) ?
O2 C5 . 1.2313(19) ?
N1 C5 . 1.376(2) ?
N1 C6 . 1.401(2) ?
N1 H1 . 0.83(2) ?
N2 C6 . 1.325(2) ?
N2 C7 . 1.462(2) ?
N2 H2 . 0.83(2) ?
C1 C2 . 1.352(2) ?
C1 C5 . 1.460(2) ?
C2 C3 . 1.416(2) ?
C2 H2A . 0.95 ?
C3 C4 . 1.346(2) ?
C3 H3A . 0.95 ?
C4 H4A . 0.95 ?
C7 C8 . 1.527(2) ?
C7 C12 . 1.532(2) ?
C7 H7A . 1 ?
C8 C9 . 1.527(2) ?
C8 H8A . 0.99 ?
C8 H8B . 0.99 ?
C9 C10 . 1.533(2) ?
C9 H9A . 0.99 ?
C9 H9B . 0.99 ?
C10 C11 . 1.527(2) ?
C10 H10A . 0.99 ?
C10 H10B . 0.99 ?
C11 C12 . 1.529(2) ?
C11 H11A . 0.99 ?
C11 H11B . 0.99 ?
C12 H12A . 0.99 ?
C12 H12B . 0.99 ?

loop_
_geom_hbond_atom_site_label_D
_geom_hbond_atom_site_label_H
_geom_hbond_atom_site_label_A
_geom_hbond_site_symmetry_A
_geom_hbond_distance_DH
_geom_hbond_distance_HA
_geom_hbond_distance_DA
_geom_hbond_angle_DHA
N1 H1 O1 . 0.83(2) 2.329(19) 2.7342(17) 110.8(16)
N1 H1 O2 8_655 0.83(2) 2.32(2) 3.0799(18) 153.0(18)
N2 H2 O2 . 0.83(2) 1.983(19) 2.6574(18) 138.0(18)

loop_
_geom_torsion_atom_site_label_1
_geom_torsion_atom_site_label_2
_geom_torsion_atom_site_label_3
_geom_torsion_atom_site_label_4
_geom_torsion_site_symmetry_1
_geom_torsion_site_symmetry_2
_geom_torsion_site_symmetry_3
_geom_torsion_site_symmetry_4
_geom_torsion
_geom_torsion_publ_flag
C4 O1 C1 C2 . . . . 0.37(17) ?
C4 O1 C1 C5 . . . . 177.02(14) ?
O1 C1 C2 C3 . . . . -0.65(18) ?
C5 C1 C2 C3 . . . . -176.78(16) ?
C1 C2 C3 C4 . . . . 0.68(19) ?
C2 C3 C4 O1 . . . . -0.47(19) ?
C1 O1 C4 C3 . . . . 0.08(18) ?
C6 N1 C5 O2 . . . . 0.4(3) ?
C6 N1 C5 C1 . . . . -179.07(15) ?
C2 C1 C5 O2 . . . . -14.7(3) ?
O1 C1 C5 O2 . . . . 169.45(14) ?
C2 C1 C5 N1 . . . . 164.83(17) ?
O1 C1 C5 N1 . . . . -11.0(2) ?
C7 N2 C6 N1 . . . . -175.11(14) ?
C7 N2 C6 S1 . . . . 5.0(2) ?
C5 N1 C6 N2 . . . . 3.2(2) ?
C5 N1 C6 S1 . . . . -176.93(13) ?
C6 N2 C7 C8 . . . . -84.29(19) ?
C6 N2 C7 C12 . . . . 152.86(15) ?
N2 C7 C8 C9 . . . . 179.24(14) ?
C12 C7 C8 C9 . . . . -59.05(18) ?
C7 C8 C9 C10 . . . . 57.79(19) ?
C8 C9 C10 C11 . . . . -55.4(2) ?
C9 C10 C11 C12 . . . . 53.9(2) ?
C10 C11 C12 C7 . . . . -55.05(19) ?
N2 C7 C12 C11 . . . . -178.47(13) ?
C8 C7 C12 C11 . . . . 57.71(18) ?

loop_
_cod_related_entry_id
_cod_related_entry_database
_cod_related_entry_code
1 ChemSpider 727300
